data_1574666
loop_
_publ_author_name
'Morales-Ortega, Guillermo'
'Merino, Est\'ibaliz'
'Carreras, Javier'

_publ_section_title
;
 Visible-light-initiated metal-free Csp3--Csp3 to Csp3--N conversion in
 homobenzylic sulfonamides with N-iodoimides
;
_journal_issue 25
_journal_name_full 'Chemical Science'
_journal_page_first 11413
_journal_page_last 11418
_journal_paper_doi 10.1039/D5SC02168E
_journal_volume 16
_journal_year 2025
_chemical_formula_moiety 'C19 H18 N2 O6 S'
_chemical_formula_sum 'C19 H18 N2 O6 S'
_chemical_formula_weight 402.41
_space_group_crystal_system triclinic
_space_group_IT_number 2
_space_group_name_Hall '-P 1'
_space_group_name_H-M_alt 'P -1'
_atom_sites_solution_hydrogens mixed
_atom_sites_solution_primary dual
_audit_creation_date 2024-09-16
_audit_creation_method
;
Olex2 1.2
(compiled 2018.05.29 svn.r3508 for OlexSys, GUI svn.r5506)
;
_audit_update_record
;
2025-03-14 deposited with the CCDC.	2025-05-19 downloaded from the CCDC.
;
_cell_angle_alpha 72.0730(10)
_cell_angle_beta 74.0080(10)
_cell_angle_gamma 67.2850(10)
_cell_formula_units_Z 2
_cell_length_a 8.2636(3)
_cell_length_b 10.5834(4)
_cell_length_c 12.5316(4)
_cell_measurement_reflns_used 9917
_cell_measurement_temperature 300(2)
_cell_measurement_theta_max 72.18
_cell_measurement_theta_min 6.41
_cell_volume 946.44(6)
_computing_cell_refinement 'SAINT V8.38A (?, 2016)'
_computing_data_reduction 'SAINT V8.38A (?, 2016)'
_computing_molecular_graphics 'Olex2 (Dolomanov et al., 2009)'
_computing_publication_material 'Olex2 (Dolomanov et al., 2009)'
_computing_structure_refinement 'XL (Sheldrick, 2008)'
_computing_structure_solution 'ShelXT (Sheldrick, 2015)'
_diffrn_ambient_temperature 300.0
_diffrn_measured_fraction_theta_full 0.980
_diffrn_measured_fraction_theta_max 0.977
_diffrn_measurement_device_type 'Bruker APEX-II CCD'
_diffrn_measurement_method '\f and \w scans'
_diffrn_radiation_type CuK\a
_diffrn_radiation_wavelength 1.54178
_diffrn_reflns_av_R_equivalents 0.0549
_diffrn_reflns_av_unetI/netI 0.0322
_diffrn_reflns_Laue_measured_fraction_full 0.980
_diffrn_reflns_Laue_measured_fraction_max 0.977
_diffrn_reflns_limit_h_max 9
_diffrn_reflns_limit_h_min -10
_diffrn_reflns_limit_k_max 13
_diffrn_reflns_limit_k_min -13
_diffrn_reflns_limit_l_max 15
_diffrn_reflns_limit_l_min -15
_diffrn_reflns_number 25306
_diffrn_reflns_point_group_measured_fraction_full 0.980
_diffrn_reflns_point_group_measured_fraction_max 0.977
_diffrn_reflns_theta_full 67.679
_diffrn_reflns_theta_max 72.429
_diffrn_reflns_theta_min 6.412
_diffrn_standards_number 0
_exptl_absorpt_coefficient_mu 1.872
_exptl_absorpt_correction_T_max 0.7536
_exptl_absorpt_correction_T_min 0.5270
_exptl_absorpt_correction_type multi-scan
_exptl_absorpt_process_details
'SADABS-2016/2 (Bruker,2016/2) was used for absorption correction. wR2(int) was 0.1226 before and 0.0784 after correction. The Ratio of minimum to maximum transmission is 0.6993. The \l/2 correction factor is Not present.'
_exptl_crystal_colour colourless
_exptl_crystal_colour_primary colourless
_exptl_crystal_density_diffrn 1.412
_exptl_crystal_description prism
_exptl_crystal_F_000 420
_exptl_crystal_size_max 0.15
_exptl_crystal_size_mid 0.1
_exptl_crystal_size_min 0.04
_refine_diff_density_max 0.358
_refine_diff_density_min -0.371
_refine_diff_density_rms 0.039
_refine_ls_extinction_method none
_refine_ls_goodness_of_fit_ref 1.061
_refine_ls_hydrogen_treatment mixed
_refine_ls_matrix_type full
_refine_ls_number_parameters 259
_refine_ls_number_reflns 3656
_refine_ls_number_restraints 0
_refine_ls_restrained_S_all 1.061
_refine_ls_R_factor_all 0.0533
_refine_ls_R_factor_gt 0.0458
_refine_ls_shift/su_max 0.001
_refine_ls_shift/su_mean 0.000
_refine_ls_structure_factor_coef Fsqd
_refine_ls_weighting_details 'w=1/[\s^2^(Fo^2^)+(0.0610P)^2^+0.3451P] where P=(Fo^2^+2Fc^2^)/3'
_refine_ls_weighting_scheme calc
_refine_ls_wR_factor_gt 0.1184
_refine_ls_wR_factor_ref 0.1286
_reflns_Friedel_coverage 0.000
_reflns_number_gt 3167
_reflns_number_total 3656
_reflns_threshold_expression 'I > 2\s(I)'
_cod_data_source_file d5sc02168e2.cif
_cod_data_source_block 1_a
_cod_depositor_comments 'Adding full bibliography for 1574666.cif.'
_cod_database_code 1574666
_shelx_shelxl_version_number 2018/3
_shelx_space_group_comment
;
The symmetry employed for this shelxl refinement is uniquely defined
by the following loop, which should always be used as a source of
symmetry information in preference to the above space-group names.
They are only intended as comments.
;
_shelx_estimated_absorpt_t_max 0.929
_shelx_estimated_absorpt_t_min 0.767
_olex2_refinement_description
;
1. Fixed Uiso
 At 1.2 times of:
  All C(H) groups, All C(H,H) groups
 At 1.5 times of:
  All C(H,H,H) groups
2.a Ternary CH refined with riding coordinates:
 C9(H9)
2.b Secondary CH2 refined with riding coordinates:
 C11(H11A,H11B)
2.c Aromatic/amide H refined with riding coordinates:
 C18(H18), C14(H14), C17(H17), C15(H15), C4(H4), C7(H7), C5(H5), C6(H6)
2.d Idealised Me refined as rotating group:
 C12(H12A,H12B,H12C), C19(H19A,H19B,H19C)
;
_olex2_submission_special_instructions 'No special instructions were received'

loop_
_space_group_symop_operation_xyz
'x, y, z'
'-x, -y, -z'

loop_
_atom_site_label
_atom_site_type_symbol
_atom_site_fract_x
_atom_site_fract_y
_atom_site_fract_z
_atom_site_U_iso_or_equiv
_atom_site_adp_type
_atom_site_occupancy
_atom_site_site_symmetry_order
_atom_site_calc_flag
_atom_site_refinement_flags_posn
_atom_site_refinement_flags_adp
_atom_site_refinement_flags_occupancy
_atom_site_disorder_assembly
_atom_site_disorder_group
S1 S 0.13061(5) 0.55226(5) 0.75696(4) 0.05135(18) Uani 1 1 d . . . . .
O1 O 0.57117(17) 0.34292(15) 0.51288(11) 0.0568(4) Uani 1 1 d . . . . .
O3 O 0.19437(19) 0.46829(17) 0.43362(11) 0.0608(4) Uani 1 1 d . . . . .
O2 O 0.2734(2) 0.13370(17) 0.83861(12) 0.0686(4) Uani 1 1 d . . . . .
N1 N 0.19002(19) 0.50416(16) 0.63696(13) 0.0439(3) Uani 1 1 d . . . . .
N2 N 0.38382(18) 0.26075(15) 0.66708(11) 0.0423(3) Uani 1 1 d . . . . .
O6 O -0.01310(18) 0.5030(2) 0.82185(13) 0.0722(5) Uani 1 1 d . . . . .
O4 O 0.2525(2) 0.23475(16) 0.50037(13) 0.0639(4) Uani 1 1 d . . . . .
O5 O 0.1063(2) 0.69902(16) 0.72551(16) 0.0763(5) Uani 1 1 d . . . . .
C10 C 0.2194(2) 0.3648(2) 0.50849(15) 0.0474(4) Uani 1 1 d . . . . .
C2 C 0.3975(3) 0.16042(18) 0.77149(15) 0.0482(4) Uani 1 1 d . . . . .
C1 C 0.5501(2) 0.26598(18) 0.60572(15) 0.0438(4) Uani 1 1 d . . . . .
C9 C 0.2179(2) 0.36359(19) 0.63185(14) 0.0424(4) Uani 1 1 d . . . . .
H9 H 0.117694 0.334718 0.681537 0.051 Uiso 1 1 calc R . . . .
C3 C 0.5912(3) 0.10020(19) 0.77523(17) 0.0522(4) Uani 1 1 d . . . . .
C13 C 0.3116(2) 0.46535(19) 0.83069(15) 0.0448(4) Uani 1 1 d . . . . .
C8 C 0.6821(2) 0.16274(19) 0.67636(18) 0.0511(4) Uani 1 1 d . . . . .
C18 C 0.2846(3) 0.3930(2) 0.94281(16) 0.0563(5) Uani 1 1 d . . . . .
H18 H 0.172483 0.387026 0.979239 0.068 Uiso 1 1 calc R . . . .
C14 C 0.4780(2) 0.4748(2) 0.77666(15) 0.0480(4) Uani 1 1 d . . . . .
H14 H 0.494655 0.525438 0.701662 0.058 Uiso 1 1 calc R . . . .
C16 C 0.5963(3) 0.3346(2) 0.94722(17) 0.0548(5) Uani 1 1 d . . . . .
C17 C 0.4274(3) 0.3295(2) 0.99990(17) 0.0624(5) Uani 1 1 d . . . . .
H17 H 0.409436 0.281977 1.075804 0.075 Uiso 1 1 calc R . . . .
C15 C 0.6196(3) 0.4087(2) 0.83474(17) 0.0535(5) Uani 1 1 d . . . . .
H15 H 0.731908 0.413860 0.797947 0.064 Uiso 1 1 calc R . . . .
C4 C 0.6810(4) 0.0009(2) 0.8594(2) 0.0752(7) Uani 1 1 d . . . . .
H4 H 0.620501 -0.041448 0.926377 0.090 Uiso 1 1 calc R . . . .
C7 C 0.8651(3) 0.1299(3) 0.6569(3) 0.0734(6) Uani 1 1 d . . . . .
H7 H 0.925728 0.172381 0.590176 0.088 Uiso 1 1 calc R . . . .
C12 C 0.4762(4) 0.1481(3) 0.3467(2) 0.0801(7) Uani 1 1 d . . . . .
H12A H 0.495969 0.130316 0.272660 0.120 Uiso 1 1 calc GR . . . .
H12B H 0.520634 0.061001 0.399673 0.120 Uiso 1 1 calc GR . . . .
H12C H 0.537306 0.210711 0.342609 0.120 Uiso 1 1 calc GR . . . .
C19 C 0.7522(4) 0.2598(3) 1.0089(2) 0.0775(7) Uani 1 1 d . . . . .
H19A H 0.730259 0.297648 1.073982 0.116 Uiso 1 1 calc GR . . . .
H19B H 0.858285 0.272991 0.958492 0.116 Uiso 1 1 calc GR . . . .
H19C H 0.767497 0.161242 1.033514 0.116 Uiso 1 1 calc GR . . . .
C5 C 0.8628(4) -0.0325(3) 0.8402(3) 0.0962(10) Uani 1 1 d . . . . .
H5 H 0.926615 -0.099510 0.895099 0.115 Uiso 1 1 calc R . . . .
C11 C 0.2836(4) 0.2127(3) 0.3851(2) 0.0842(8) Uani 1 1 d . . . . .
H11A H 0.238731 0.302121 0.332941 0.101 Uiso 1 1 calc R . . . .
H11B H 0.220525 0.151881 0.385626 0.101 Uiso 1 1 calc R . . . .
C6 C 0.9536(4) 0.0307(3) 0.7416(3) 0.0958(10) Uani 1 1 d . . . . .
H6 H 1.076717 0.006003 0.731879 0.115 Uiso 1 1 calc R . . . .
H1 H 0.250(3) 0.546(2) 0.5877(19) 0.052(6) Uiso 1 1 d . . . . .

loop_
_atom_site_aniso_label
_atom_site_aniso_U_11
_atom_site_aniso_U_22
_atom_site_aniso_U_33
_atom_site_aniso_U_23
_atom_site_aniso_U_13
_atom_site_aniso_U_12
S1 0.0349(2) 0.0616(3) 0.0521(3) -0.0238(2) -0.00625(18) -0.00285(19)
O1 0.0436(7) 0.0656(8) 0.0513(8) -0.0010(6) -0.0036(5) -0.0203(6)
O3 0.0531(8) 0.0801(10) 0.0427(7) -0.0066(7) -0.0141(6) -0.0170(7)
O2 0.0727(10) 0.0709(9) 0.0513(8) 0.0006(7) -0.0006(7) -0.0305(8)
N1 0.0366(7) 0.0503(8) 0.0407(8) -0.0099(6) -0.0048(6) -0.0118(6)
N2 0.0360(7) 0.0486(8) 0.0381(7) -0.0061(6) -0.0065(5) -0.0125(6)
O6 0.0360(7) 0.1192(13) 0.0590(8) -0.0364(8) 0.0054(6) -0.0201(8)
O4 0.0640(9) 0.0735(9) 0.0616(9) -0.0287(7) -0.0168(7) -0.0164(7)
O5 0.0749(10) 0.0532(8) 0.0951(12) -0.0307(8) -0.0325(9) 0.0074(7)
C10 0.0295(8) 0.0690(12) 0.0453(9) -0.0177(9) -0.0059(7) -0.0149(7)
C2 0.0580(11) 0.0444(9) 0.0412(9) -0.0077(7) -0.0096(8) -0.0170(8)
C1 0.0368(8) 0.0458(9) 0.0478(9) -0.0113(7) -0.0071(7) -0.0123(7)
C9 0.0316(8) 0.0552(9) 0.0385(8) -0.0097(7) -0.0041(6) -0.0147(7)
C3 0.0597(11) 0.0405(9) 0.0539(10) -0.0116(8) -0.0197(9) -0.0067(8)
C13 0.0423(9) 0.0495(9) 0.0429(9) -0.0170(7) -0.0070(7) -0.0109(7)
C8 0.0434(10) 0.0440(9) 0.0651(12) -0.0161(8) -0.0167(8) -0.0060(7)
C18 0.0540(11) 0.0709(12) 0.0439(10) -0.0157(9) -0.0002(8) -0.0242(9)
C14 0.0459(9) 0.0562(10) 0.0416(9) -0.0084(8) -0.0093(7) -0.0177(8)
C16 0.0648(12) 0.0508(10) 0.0556(11) -0.0136(8) -0.0250(9) -0.0154(9)
C17 0.0778(15) 0.0685(13) 0.0417(10) -0.0061(9) -0.0139(9) -0.0275(11)
C15 0.0475(10) 0.0623(11) 0.0542(11) -0.0140(9) -0.0126(8) -0.0187(9)
C4 0.0904(18) 0.0524(12) 0.0702(14) -0.0053(10) -0.0367(13) -0.0017(11)
C7 0.0444(11) 0.0677(13) 0.1026(19) -0.0224(13) -0.0202(11) -0.0053(10)
C12 0.0979(19) 0.0765(15) 0.0606(13) -0.0261(12) -0.0092(13) -0.0184(14)
C19 0.0851(17) 0.0757(15) 0.0783(16) -0.0116(12) -0.0466(14) -0.0158(13)
C5 0.089(2) 0.0686(16) 0.115(2) -0.0151(16) -0.0606(19) 0.0157(14)
C11 0.0875(18) 0.1019(19) 0.0757(16) -0.0459(14) -0.0356(14) -0.0102(15)
C6 0.0547(14) 0.0830(18) 0.141(3) -0.0319(19) -0.0466(17) 0.0113(13)

loop_
_atom_type_symbol
_atom_type_description
_atom_type_scat_dispersion_real
_atom_type_scat_dispersion_imag
_atom_type_scat_source
C C 0.0181 0.0091 'International Tables Vol C Tables 4.2.6.8 and 6.1.1.4'
H H 0.0000 0.0000 'International Tables Vol C Tables 4.2.6.8 and 6.1.1.4'
N N 0.0311 0.0180 'International Tables Vol C Tables 4.2.6.8 and 6.1.1.4'
O O 0.0492 0.0322 'International Tables Vol C Tables 4.2.6.8 and 6.1.1.4'
S S 0.3331 0.5567 'International Tables Vol C Tables 4.2.6.8 and 6.1.1.4'

loop_
_geom_angle_atom_site_label_1
_geom_angle_atom_site_label_2
_geom_angle_atom_site_label_3
_geom_angle
_geom_angle_site_symmetry_1
_geom_angle_site_symmetry_3
_geom_angle_publ_flag
N1 S1 C13 107.67(8) . . ?
O6 S1 N1 107.37(9) . . ?
O6 S1 O5 120.39(11) . . ?
O6 S1 C13 107.85(9) . . ?
O5 S1 N1 104.77(10) . . ?
O5 S1 C13 108.18(9) . . ?
S1 N1 H1 114.1(16) . . ?
C9 N1 S1 122.03(12) . . ?
C9 N1 H1 116.8(16) . . ?
C2 N2 C9 125.69(14) . . ?
C1 N2 C2 111.74(14) . . ?
C1 N2 C9 121.97(13) . . ?
C10 O4 C11 116.81(18) . . ?
O3 C10 O4 126.68(17) . . ?
O3 C10 C9 123.98(18) . . ?
O4 C10 C9 109.34(16) . . ?
O2 C2 N2 124.60(18) . . ?
O2 C2 C3 130.40(18) . . ?
N2 C2 C3 104.99(15) . . ?
O1 C1 N2 123.38(16) . . ?
O1 C1 C8 130.26(17) . . ?
N2 C1 C8 106.36(15) . . ?
N1 C9 N2 113.72(13) . . ?
N1 C9 C10 108.13(14) . . ?
N1 C9 H9 108.6 . . ?
N2 C9 C10 109.17(13) . . ?
N2 C9 H9 108.6 . . ?
C10 C9 H9 108.6 . . ?
C8 C3 C2 108.85(16) . . ?
C8 C3 C4 120.9(2) . . ?
C4 C3 C2 130.2(2) . . ?
C18 C13 S1 119.85(15) . . ?
C18 C13 C14 120.64(17) . . ?
C14 C13 S1 119.47(14) . . ?
C3 C8 C1 108.06(16) . . ?
C3 C8 C7 121.9(2) . . ?
C7 C8 C1 130.0(2) . . ?
C13 C18 H18 120.6 . . ?
C13 C18 C17 118.77(19) . . ?
C17 C18 H18 120.6 . . ?
C13 C14 H14 120.2 . . ?
C15 C14 C13 119.64(17) . . ?
C15 C14 H14 120.2 . . ?
C17 C16 C15 118.25(18) . . ?
C17 C16 C19 121.3(2) . . ?
C15 C16 C19 120.5(2) . . ?
C18 C17 C16 121.84(18) . . ?
C18 C17 H17 119.1 . . ?
C16 C17 H17 119.1 . . ?
C14 C15 C16 120.84(18) . . ?
C14 C15 H15 119.6 . . ?
C16 C15 H15 119.6 . . ?
C3 C4 H4 121.3 . . ?
C5 C4 C3 117.3(3) . . ?
C5 C4 H4 121.3 . . ?
C8 C7 H7 121.6 . . ?
C8 C7 C6 116.7(3) . . ?
C6 C7 H7 121.6 . . ?
H12A C12 H12B 109.5 . . ?
H12A C12 H12C 109.5 . . ?
H12B C12 H12C 109.5 . . ?
C11 C12 H12A 109.5 . . ?
C11 C12 H12B 109.5 . . ?
C11 C12 H12C 109.5 . . ?
C16 C19 H19A 109.5 . . ?
C16 C19 H19B 109.5 . . ?
C16 C19 H19C 109.5 . . ?
H19A C19 H19B 109.5 . . ?
H19A C19 H19C 109.5 . . ?
H19B C19 H19C 109.5 . . ?
C4 C5 H5 119.1 . . ?
C4 C5 C6 121.8(2) . . ?
C6 C5 H5 119.1 . . ?
O4 C11 C12 109.50(19) . . ?
O4 C11 H11A 109.8 . . ?
O4 C11 H11B 109.8 . . ?
C12 C11 H11A 109.8 . . ?
C12 C11 H11B 109.8 . . ?
H11A C11 H11B 108.2 . . ?
C7 C6 H6 119.3 . . ?
C5 C6 C7 121.3(3) . . ?
C5 C6 H6 119.3 . . ?

loop_
_geom_bond_atom_site_label_1
_geom_bond_atom_site_label_2
_geom_bond_distance
_geom_bond_site_symmetry_2
_geom_bond_publ_flag
S1 N1 1.6226(15) . ?
S1 O6 1.4242(16) . ?
S1 O5 1.4262(17) . ?
S1 C13 1.7640(18) . ?
O1 C1 1.209(2) . ?
O3 C10 1.193(2) . ?
O2 C2 1.200(2) . ?
N1 C9 1.434(2) . ?
N1 H1 0.81(2) . ?
N2 C2 1.409(2) . ?
N2 C1 1.390(2) . ?
N2 C9 1.465(2) . ?
O4 C10 1.326(2) . ?
O4 C11 1.471(3) . ?
C10 C9 1.539(2) . ?
C2 C3 1.485(3) . ?
C1 C8 1.477(2) . ?
C9 H9 0.9800 . ?
C3 C8 1.379(3) . ?
C3 C4 1.384(3) . ?
C13 C18 1.381(3) . ?
C13 C14 1.383(2) . ?
C8 C7 1.382(3) . ?
C18 H18 0.9300 . ?
C18 C17 1.383(3) . ?
C14 H14 0.9300 . ?
C14 C15 1.383(3) . ?
C16 C17 1.384(3) . ?
C16 C15 1.387(3) . ?
C16 C19 1.506(3) . ?
C17 H17 0.9300 . ?
C15 H15 0.9300 . ?
C4 H4 0.9300 . ?
C4 C5 1.373(4) . ?
C7 H7 0.9300 . ?
C7 C6 1.382(4) . ?
C12 H12A 0.9600 . ?
C12 H12B 0.9600 . ?
C12 H12C 0.9600 . ?
C12 C11 1.474(4) . ?
C19 H19A 0.9600 . ?
C19 H19B 0.9600 . ?
C19 H19C 0.9600 . ?
C5 H5 0.9300 . ?
C5 C6 1.380(5) . ?
C11 H11A 0.9700 . ?
C11 H11B 0.9700 . ?
C6 H6 0.9300 . ?

loop_
_geom_torsion_atom_site_label_1
_geom_torsion_atom_site_label_2
_geom_torsion_atom_site_label_3
_geom_torsion_atom_site_label_4
_geom_torsion
_geom_torsion_site_symmetry_1
_geom_torsion_site_symmetry_2
_geom_torsion_site_symmetry_3
_geom_torsion_site_symmetry_4
_geom_torsion_publ_flag
S1 N1 C9 N2 -74.49(17) . . . . ?
S1 N1 C9 C10 164.10(11) . . . . ?
S1 C13 C18 C17 -177.96(16) . . . . ?
S1 C13 C14 C15 179.01(14) . . . . ?
O1 C1 C8 C3 -179.48(19) . . . . ?
O1 C1 C8 C7 2.6(4) . . . . ?
O3 C10 C9 N1 -2.6(2) . . . . ?
O3 C10 C9 N2 -126.79(18) . . . . ?
O2 C2 C3 C8 178.5(2) . . . . ?
O2 C2 C3 C4 -3.1(4) . . . . ?
N1 S1 C13 C18 -129.51(16) . . . . ?
N1 S1 C13 C14 52.84(17) . . . . ?
N2 C2 C3 C8 -0.9(2) . . . . ?
N2 C2 C3 C4 177.6(2) . . . . ?
N2 C1 C8 C3 0.4(2) . . . . ?
N2 C1 C8 C7 -177.6(2) . . . . ?
O6 S1 N1 C9 -47.33(15) . . . . ?
O6 S1 C13 C18 -13.93(18) . . . . ?
O6 S1 C13 C14 168.42(15) . . . . ?
O4 C10 C9 N1 177.39(13) . . . . ?
O4 C10 C9 N2 53.20(18) . . . . ?
O5 S1 N1 C9 -176.43(13) . . . . ?
O5 S1 C13 C18 117.77(17) . . . . ?
O5 S1 C13 C14 -59.88(17) . . . . ?
C10 O4 C11 C12 102.6(2) . . . . ?
C2 N2 C1 O1 178.91(17) . . . . ?
C2 N2 C1 C8 -0.94(19) . . . . ?
C2 N2 C9 N1 105.09(18) . . . . ?
C2 N2 C9 C10 -134.08(17) . . . . ?
C2 C3 C8 C1 0.3(2) . . . . ?
C2 C3 C8 C7 178.47(19) . . . . ?
C2 C3 C4 C5 -178.5(2) . . . . ?
C1 N2 C2 O2 -178.26(18) . . . . ?
C1 N2 C2 C3 1.11(19) . . . . ?
C1 N2 C9 N1 -65.3(2) . . . . ?
C1 N2 C9 C10 55.6(2) . . . . ?
C1 C8 C7 C6 177.8(2) . . . . ?
C9 N2 C2 O2 10.6(3) . . . . ?
C9 N2 C2 C3 -170.08(15) . . . . ?
C9 N2 C1 O1 -9.5(3) . . . . ?
C9 N2 C1 C8 170.63(14) . . . . ?
C3 C8 C7 C6 0.1(3) . . . . ?
C3 C4 C5 C6 0.6(4) . . . . ?
C13 S1 N1 C9 68.56(15) . . . . ?
C13 C18 C17 C16 -1.1(3) . . . . ?
C13 C14 C15 C16 -1.0(3) . . . . ?
C8 C3 C4 C5 -0.2(3) . . . . ?
C8 C7 C6 C5 0.3(4) . . . . ?
C18 C13 C14 C15 1.4(3) . . . . ?
C14 C13 C18 C17 -0.3(3) . . . . ?
C17 C16 C15 C14 -0.4(3) . . . . ?
C15 C16 C17 C18 1.5(3) . . . . ?
C4 C3 C8 C1 -178.30(18) . . . . ?
C4 C3 C8 C7 -0.2(3) . . . . ?
C4 C5 C6 C7 -0.6(5) . . . . ?
C19 C16 C17 C18 -177.4(2) . . . . ?
C19 C16 C15 C14 178.47(19) . . . . ?
C11 O4 C10 O3 8.2(3) . . . . ?
C11 O4 C10 C9 -171.80(17) . . . . ?
